data_4130529
loop_
_publ_author_name
'Guo, Chang'
'Fleige, Mirco'
'Janssen-M\"uller, Daniel'
'Daniliuc, Constantin G.'
'Glorius, Frank'

_publ_section_title
;
 Cooperative N-Heterocyclic Carbene/Palladium-Catalyzed Enantioselective
 Umpolung Annulations.
;
_journal_issue 25
_journal_name_full 'Journal of the American Chemical Society'
_journal_page_first 7840
_journal_page_last 7843
_journal_paper_doi 10.1021/jacs.6b04364
_journal_volume 138
_journal_year 2016
_chemical_absolute_configuration ad
_chemical_formula_sum 'C25 H23 N O3 S'
_chemical_formula_weight 417.50
_space_group_crystal_system orthorhombic
_space_group_IT_number 19
_space_group_name_Hall 'P 2ac 2ab'
_space_group_name_H-M_alt 'P 21 21 21'
_atom_sites_solution_hydrogens geom
_cell_angle_alpha 90
_cell_angle_beta 90
_cell_angle_gamma 90
_cell_formula_units_Z 4
_cell_length_a 9.7547(3)
_cell_length_b 12.6902(3)
_cell_length_c 17.1960(4)
_cell_measurement_reflns_used 7422
_cell_measurement_temperature 100.(2)
_cell_measurement_theta_max 68.3130
_cell_measurement_theta_min 4.3300
_cell_volume 2128.68(10)
_computing_cell_refinement 'SAINT V8.34A (Bruker AXS Inc., 2013)'
_computing_data_collection
;
APEX2 v.2014.1-1 (Bruker AXS Inc., 2014)

;
_computing_data_reduction 'SAINT V8.34A (Bruker AXS Inc., 2013)'
_computing_molecular_graphics 'XP (Sheldrick, 2014)'
_computing_publication_material 'SHELXL-2014 (Sheldrick, 2014)'
_computing_structure_refinement 'SHELXL-2014/7 (Sheldrick, 2014)'
_computing_structure_solution 'SHELXL-2014 (Sheldrick, 2014)'
_diffrn_ambient_temperature 100.(2)
_diffrn_detector_area_resol_mean 10.4167
_diffrn_measured_fraction_theta_full 0.985
_diffrn_measured_fraction_theta_max 0.985
_diffrn_measurement_device_type 'Bruker D8 Venture PHOTON 100 CMOS'
_diffrn_measurement_method 'omega and phi scans'
_diffrn_radiation_monochromator 'MX mirror'
_diffrn_radiation_type 'Cu K\a'
_diffrn_radiation_wavelength 1.54178
_diffrn_reflns_av_R_equivalents 0.0324
_diffrn_reflns_av_unetI/netI 0.0527
_diffrn_reflns_limit_h_max 11
_diffrn_reflns_limit_h_min -10
_diffrn_reflns_limit_k_max 15
_diffrn_reflns_limit_k_min -8
_diffrn_reflns_limit_l_max 20
_diffrn_reflns_limit_l_min -20
_diffrn_reflns_number 8035
_diffrn_reflns_theta_full 68.31
_diffrn_reflns_theta_max 68.31
_diffrn_reflns_theta_min 4.33
_diffrn_source 'Cu ImS'
_diffrn_source_type 'micro focus tube'
_exptl_absorpt_coefficient_mu 1.563
_exptl_absorpt_correction_T_max 0.89
_exptl_absorpt_correction_T_min 0.77
_exptl_absorpt_correction_type multi-scan
_exptl_absorpt_process_details
;
Bruker AXS (2014). SADABS, Version 2014/2, Bruker AXS Inc., Madison, Wisconsin,
USA.
;
_exptl_crystal_colour colourless
_exptl_crystal_density_diffrn 1.303
_exptl_crystal_density_method 'not measured'
_exptl_crystal_description prism
_exptl_crystal_F_000 880
_exptl_crystal_size_max 0.219
_exptl_crystal_size_mid 0.152
_exptl_crystal_size_min 0.076
_refine_diff_density_max 0.149
_refine_diff_density_min -0.324
_refine_ls_abs_structure_details
;
Flack x determined using 1293 quotients [(I+)-(I-)]/[(I+)+(I-)]
(Parsons, Flack and Wagner, Acta Cryst. B69 (2013) 249-259).
;
_refine_ls_abs_structure_Flack 0.039(10)
_refine_ls_extinction_method none
_refine_ls_goodness_of_fit_ref 1.079
_refine_ls_hydrogen_treatment constr
_refine_ls_matrix_type full
_refine_ls_number_parameters 272
_refine_ls_number_reflns 3657
_refine_ls_number_restraints 0
_refine_ls_restrained_S_all 1.079
_refine_ls_R_factor_all 0.0357
_refine_ls_R_factor_gt 0.0320
_refine_ls_shift/su_max 0.000
_refine_ls_shift/su_mean 0.000
_refine_ls_structure_factor_coef Fsqd
_refine_ls_weighting_details 'w=1/[\s^2^(Fo^2^)+(0.0168P)^2^+0.3732P] where P=(Fo^2^+2Fc^2^)/3'
_refine_ls_weighting_scheme calc
_refine_ls_wR_factor_gt 0.0740
_refine_ls_wR_factor_ref 0.0761
_reflns_number_gt 3439
_reflns_number_total 3657
_reflns_threshold_expression 'I > 2\s(I)'
_cod_data_source_file ja6b04364_si_001.cif
_cod_data_source_block glo8122
_cod_database_code 4130529

loop_
_space_group_symop_operation_xyz
'x, y, z'
'-x+1/2, -y, z+1/2'
'-x, y+1/2, -z+1/2'
'x+1/2, -y+1/2, -z'

loop_
_atom_site_type_symbol
_atom_site_label
_atom_site_fract_x
_atom_site_fract_y
_atom_site_fract_z
_atom_site_U_iso_or_equiv
_atom_site_adp_type
_atom_site_calc_flag
_atom_site_refinement_flags_adp
_atom_site_refinement_flags_posn
_atom_site_occupancy
N N1 0.5350(2) 0.54045(17) 0.66540(11) 0.0197(5) Uani d . . 1
O O1 0.7035(2) 0.43066(16) 0.62269(10) 0.0278(4) Uani d . . 1
S S1 0.63868(7) 0.64717(5) 0.65634(3) 0.02250(16) Uani d . . 1
O O2 0.5536(2) 0.73496(15) 0.67588(10) 0.0284(4) Uani d . . 1
O O3 0.7618(2) 0.62855(19) 0.69908(10) 0.0371(5) Uani d . . 1
C C1 0.1545(3) 0.5402(2) 0.65100(15) 0.0239(6) Uani d . . 1
H H1 0.0846 0.5231 0.6147 0.029 Uiso calc U R 1
C C2 0.1186(3) 0.5761(2) 0.72462(15) 0.0275(6) Uani d . . 1
H H2 0.0246 0.5835 0.738 0.033 Uiso calc U R 1
C C3 0.2188(3) 0.6010(2) 0.77853(15) 0.0282(6) Uani d . . 1
H H3 0.1939 0.6254 0.8288 0.034 Uiso calc U R 1
C C4 0.3567(3) 0.5899(2) 0.75854(14) 0.0239(6) Uani d . . 1
H H4 0.4263 0.6064 0.7952 0.029 Uiso calc U R 1
C C5 0.3918(3) 0.55454(19) 0.68439(14) 0.0182(5) Uani d . . 1
C C6 0.2918(3) 0.52903(19) 0.62976(14) 0.0185(5) Uani d . . 1
C C7 0.3350(2) 0.48535(19) 0.55094(13) 0.0168(5) Uani d . . 1
H H7 0.4141 0.5286 0.5322 0.02 Uiso calc U R 1
C C8 0.2240(3) 0.4919(2) 0.49015(14) 0.0234(6) Uani d . . 1
H H8 0.15 0.4434 0.493 0.028 Uiso calc U R 1
C C9 0.2241(3) 0.5611(2) 0.43354(15) 0.0275(6) Uani d . . 1
H H9A 0.2968 0.6106 0.4293 0.033 Uiso calc U R 1
H H9B 0.1515 0.5618 0.3967 0.033 Uiso calc U R 1
C C10 0.3866(3) 0.36979(19) 0.56025(13) 0.0194(5) Uani d . . 1
H H10 0.3038 0.3247 0.5684 0.023 Uiso calc U R 1
C C11 0.4787(3) 0.3562(2) 0.63313(13) 0.0234(6) Uani d . . 1
H H11A 0.4203 0.3564 0.6802 0.028 Uiso calc U R 1
H H11B 0.5256 0.2871 0.6304 0.028 Uiso calc U R 1
C C12 0.5842(3) 0.4416(2) 0.64016(13) 0.0210(6) Uani d . . 1
C C13 0.4564(3) 0.33075(19) 0.48646(13) 0.0163(5) Uani d . . 1
C C14 0.4124(3) 0.23766(19) 0.45206(13) 0.0177(5) Uani d . . 1
H H14 0.3393 0.1991 0.4749 0.021 Uiso calc U R 1
C C15 0.4743(3) 0.2003(2) 0.38441(13) 0.0186(5) Uani d . . 1
H H15 0.4435 0.1363 0.3617 0.022 Uiso calc U R 1
C C16 0.5806(3) 0.2561(2) 0.35010(13) 0.0187(5) Uani d . . 1
H H16 0.6226 0.2307 0.3039 0.022 Uiso calc U R 1
C C17 0.6250(3) 0.3493(2) 0.38384(12) 0.0180(5) Uani d . . 1
H H17 0.6977 0.3879 0.3607 0.022 Uiso calc U R 1
C C18 0.5635(3) 0.38643(19) 0.45139(13) 0.0182(5) Uani d . . 1
H H18 0.5945 0.4504 0.474 0.022 Uiso calc U R 1
C C19 0.6759(3) 0.6512(2) 0.55631(14) 0.0208(5) Uani d . . 1
C C20 0.5797(3) 0.6956(2) 0.50641(15) 0.0219(5) Uani d . . 1
H H20 0.4988 0.7271 0.5266 0.026 Uiso calc U R 1
C C21 0.6031(3) 0.6933(2) 0.42687(15) 0.0265(6) Uani d . . 1
H H21 0.5381 0.7242 0.3926 0.032 Uiso calc U R 1
C C22 0.7212(3) 0.6460(2) 0.39631(15) 0.0269(6) Uani d . . 1
C C23 0.8172(3) 0.6049(2) 0.44779(17) 0.0298(6) Uani d . . 1
H H23 0.8992 0.5748 0.4279 0.036 Uiso calc U R 1
C C24 0.7958(3) 0.6067(2) 0.52783(16) 0.0271(6) Uani d . . 1
H H24 0.8621 0.5781 0.5623 0.033 Uiso calc U R 1
C C25 0.7426(4) 0.6383(3) 0.30966(16) 0.0386(8) Uani d . . 1
H H25A 0.8353 0.6623 0.2966 0.058 Uiso calc U R 1
H H25B 0.6752 0.6826 0.2829 0.058 Uiso calc U R 1
H H25C 0.7313 0.5649 0.2931 0.058 Uiso calc U R 1

loop_
_atom_site_aniso_label
_atom_site_aniso_U_11
_atom_site_aniso_U_22
_atom_site_aniso_U_33
_atom_site_aniso_U_12
_atom_site_aniso_U_13
_atom_site_aniso_U_23
N1 0.0239(11) 0.0209(11) 0.0142(9) 0.0043(9) -0.0007(9) -0.0018(8)
O1 0.0294(11) 0.0354(11) 0.0187(8) 0.0141(9) -0.0034(8) -0.0012(8)
S1 0.0240(3) 0.0277(3) 0.0158(3) -0.0019(3) -0.0031(2) -0.0065(3)
O2 0.0359(11) 0.0236(10) 0.0257(9) -0.0028(9) 0.0048(8) -0.0095(8)
O3 0.0312(11) 0.0573(15) 0.0229(9) -0.0044(11) -0.0111(8) -0.0097(10)
C1 0.0247(13) 0.0241(13) 0.0229(12) 0.0010(11) 0.0057(11) 0.0000(11)
C2 0.0297(16) 0.0270(14) 0.0257(13) 0.0070(13) 0.0119(11) 0.0009(11)
C3 0.0417(17) 0.0251(14) 0.0178(12) 0.0100(13) 0.0115(12) 0.0008(11)
C4 0.0371(15) 0.0216(13) 0.0130(11) 0.0049(13) 0.0018(11) -0.0016(9)
C5 0.0255(13) 0.0151(12) 0.0138(10) 0.0040(10) 0.0050(9) 0.0016(9)
C6 0.0253(13) 0.0142(11) 0.0159(11) 0.0028(11) 0.0042(10) 0.0005(10)
C7 0.0191(13) 0.0172(12) 0.0141(10) 0.0007(10) 0.0029(9) -0.0004(10)
C8 0.0204(13) 0.0270(14) 0.0228(12) 0.0005(12) -0.0012(10) -0.0082(11)
C9 0.0263(14) 0.0330(16) 0.0231(13) 0.0080(13) -0.0040(11) -0.0031(12)
C10 0.0255(14) 0.0160(12) 0.0168(11) -0.0004(11) 0.0057(10) -0.0003(9)
C11 0.0380(15) 0.0173(12) 0.0149(10) 0.0069(12) 0.0054(10) 0.0038(10)
C12 0.0294(14) 0.0258(13) 0.0077(10) 0.0118(12) -0.0012(9) 0.0009(9)
C13 0.0220(12) 0.0153(12) 0.0115(10) 0.0019(10) 0.0009(9) 0.0014(9)
C14 0.0201(11) 0.0165(12) 0.0166(10) -0.0012(10) 0.0011(10) 0.0012(10)
C15 0.0215(13) 0.0186(13) 0.0157(11) 0.0005(11) -0.0041(10) -0.0026(10)
C16 0.0201(11) 0.0245(13) 0.0116(10) 0.0066(11) -0.0016(9) 0.0012(10)
C17 0.0190(12) 0.0210(12) 0.0141(10) -0.0001(11) 0.0011(9) 0.0042(10)
C18 0.0231(13) 0.0163(12) 0.0150(11) -0.0026(11) 0.0006(10) -0.0002(9)
C19 0.0233(12) 0.0219(13) 0.0171(11) -0.0065(11) 0.0002(9) -0.0039(11)
C20 0.0254(14) 0.0150(12) 0.0254(12) -0.0007(11) 0.0016(11) -0.0008(10)
C21 0.0362(16) 0.0201(13) 0.0232(12) -0.0066(12) -0.0015(11) 0.0038(10)
C22 0.0346(15) 0.0222(14) 0.0239(12) -0.0136(13) 0.0072(11) -0.0025(12)
C23 0.0250(14) 0.0331(15) 0.0313(14) -0.0082(13) 0.0090(12) -0.0078(13)
C24 0.0196(13) 0.0345(15) 0.0274(13) -0.0055(12) -0.0007(11) -0.0059(12)
C25 0.055(2) 0.0350(17) 0.0254(13) -0.0143(17) 0.0109(14) -0.0013(14)

loop_
_atom_type_symbol
_atom_type_description
_atom_type_scat_dispersion_real
_atom_type_scat_dispersion_imag
_atom_type_scat_source
C C 0.0181 0.0091 'International Tables Vol C Tables 4.2.6.8 and 6.1.1.4'
H H 0.0000 0.0000 'International Tables Vol C Tables 4.2.6.8 and 6.1.1.4'
N N 0.0311 0.0180 'International Tables Vol C Tables 4.2.6.8 and 6.1.1.4'
O O 0.0492 0.0322 'International Tables Vol C Tables 4.2.6.8 and 6.1.1.4'
S S 0.3331 0.5567 'International Tables Vol C Tables 4.2.6.8 and 6.1.1.4'

loop_
_geom_angle_atom_site_label_1
_geom_angle_atom_site_label_2
_geom_angle_atom_site_label_3
_geom_angle
C12 N1 C5 120.6(2)
C12 N1 S1 118.54(18)
C5 N1 S1 119.86(17)
O3 S1 O2 119.75(12)
O3 S1 N1 108.78(13)
O2 S1 N1 104.73(11)
O3 S1 C19 109.56(12)
O2 S1 C19 109.10(12)
N1 S1 C19 103.65(11)
C2 C1 C6 120.9(3)
C2 C1 H1 119.6
C6 C1 H1 119.6
C3 C2 C1 120.5(3)
C3 C2 H2 119.8
C1 C2 H2 119.8
C2 C3 C4 119.5(2)
C2 C3 H3 120.2
C4 C3 H3 120.2
C5 C4 C3 119.6(3)
C5 C4 H4 120.2
C3 C4 H4 120.2
C6 C5 C4 121.3(2)
C6 C5 N1 119.7(2)
C4 C5 N1 118.9(2)
C5 C6 C1 118.2(2)
C5 C6 C7 119.4(2)
C1 C6 C7 122.4(2)
C8 C7 C6 113.4(2)
C8 C7 C10 110.8(2)
C6 C7 C10 109.90(19)
C8 C7 H7 107.5
C6 C7 H7 107.5
C10 C7 H7 107.5
C9 C8 C7 123.5(3)
C9 C8 H8 118.3
C7 C8 H8 118.3
C8 C9 H9A 120.0
C8 C9 H9B 120.0
H9A C9 H9B 120.0
C13 C10 C11 112.2(2)
C13 C10 C7 111.40(19)
C11 C10 C7 112.0(2)
C13 C10 H10 107.0
C11 C10 H10 107.0
C7 C10 H10 107.0
C12 C11 C10 112.5(2)
C12 C11 H11A 109.1
C10 C11 H11A 109.1
C12 C11 H11B 109.1
C10 C11 H11B 109.1
H11A C11 H11B 107.8
O1 C12 N1 120.4(3)
O1 C12 C11 123.8(2)
N1 C12 C11 115.7(2)
C14 C13 C18 118.5(2)
C14 C13 C10 119.5(2)
C18 C13 C10 121.9(2)
C13 C14 C15 120.7(2)
C13 C14 H14 119.6
C15 C14 H14 119.6
C16 C15 C14 120.3(2)
C16 C15 H15 119.8
C14 C15 H15 119.8
C17 C16 C15 119.4(2)
C17 C16 H16 120.3
C15 C16 H16 120.3
C16 C17 C18 120.3(2)
C16 C17 H17 119.9
C18 C17 H17 119.9
C17 C18 C13 120.8(2)
C17 C18 H18 119.6
C13 C18 H18 119.6
C24 C19 C20 121.1(2)
C24 C19 S1 120.5(2)
C20 C19 S1 118.41(19)
C21 C20 C19 119.3(3)
C21 C20 H20 120.4
C19 C20 H20 120.4
C20 C21 C22 120.9(3)
C20 C21 H21 119.5
C22 C21 H21 119.5
C23 C22 C21 118.4(2)
C23 C22 C25 120.8(3)
C21 C22 C25 120.8(3)
C22 C23 C24 121.5(3)
C22 C23 H23 119.2
C24 C23 H23 119.2
C19 C24 C23 118.8(3)
C19 C24 H24 120.6
C23 C24 H24 120.6
C22 C25 H25A 109.5
C22 C25 H25B 109.5
H25A C25 H25B 109.5
C22 C25 H25C 109.5
H25A C25 H25C 109.5
H25B C25 H25C 109.5

loop_
_geom_bond_atom_site_label_1
_geom_bond_atom_site_label_2
_geom_bond_distance
N1 C12 1.411(3)
N1 C5 1.445(3)
N1 S1 1.698(2)
O1 C12 1.210(3)
S1 O3 1.428(2)
S1 O2 1.429(2)
S1 C19 1.759(2)
C1 C2 1.390(4)
C1 C6 1.396(4)
C1 H1 0.95
C2 C3 1.384(4)
C2 H2 0.95
C3 C4 1.396(4)
C3 H3 0.95
C4 C5 1.395(3)
C4 H4 0.95
C5 C6 1.393(4)
C6 C7 1.524(3)
C7 C8 1.508(3)
C7 C10 1.559(3)
C7 H7 1.0
C8 C9 1.311(4)
C8 H8 0.95
C9 H9A 0.95
C9 H9B 0.95
C10 C13 1.523(3)
C10 C11 1.552(3)
C10 H10 1.0
C11 C12 1.500(4)
C11 H11A 0.99
C11 H11B 0.99
C13 C14 1.389(4)
C13 C18 1.397(3)
C14 C15 1.394(3)
C14 H14 0.95
C15 C16 1.387(4)
C15 H15 0.95
C16 C17 1.387(4)
C16 H16 0.95
C17 C18 1.390(3)
C17 H17 0.95
C18 H18 0.95
C19 C24 1.388(4)
C19 C20 1.391(4)
C20 C21 1.387(4)
C20 H20 0.95
C21 C22 1.402(4)
C21 H21 0.95
C22 C23 1.390(4)
C22 C25 1.508(4)
C23 C24 1.392(4)
C23 H23 0.95
C24 H24 0.95
C25 H25A 0.98
C25 H25B 0.98
C25 H25C 0.98

loop_
_geom_torsion_atom_site_label_1
_geom_torsion_atom_site_label_2
_geom_torsion_atom_site_label_3
_geom_torsion_atom_site_label_4
_geom_torsion
C12 N1 S1 O3 -59.0(2)
C5 N1 S1 O3 132.68(18)
C12 N1 S1 O2 171.88(17)
C5 N1 S1 O2 3.5(2)
C12 N1 S1 C19 57.6(2)
C5 N1 S1 C19 -110.80(19)
C6 C1 C2 C3 -0.3(4)
C1 C2 C3 C4 0.1(4)
C2 C3 C4 C5 0.4(4)
C3 C4 C5 C6 -0.5(4)
C3 C4 C5 N1 -178.1(2)
C12 N1 C5 C6 -55.1(3)
S1 N1 C5 C6 113.0(2)
C12 N1 C5 C4 122.5(2)
S1 N1 C5 C4 -69.4(3)
C4 C5 C6 C1 0.3(4)
N1 C5 C6 C1 177.8(2)
C4 C5 C6 C7 -176.9(2)
N1 C5 C6 C7 0.7(3)
C2 C1 C6 C5 0.1(4)
C2 C1 C6 C7 177.2(2)
C5 C6 C7 C8 -162.6(2)
C1 C6 C7 C8 20.3(3)
C5 C6 C7 C10 72.7(3)
C1 C6 C7 C10 -104.3(3)
C6 C7 C8 C9 105.0(3)
C10 C7 C8 C9 -130.9(3)
C8 C7 C10 C13 65.0(3)
C6 C7 C10 C13 -168.9(2)
C8 C7 C10 C11 -168.4(2)
C6 C7 C10 C11 -42.3(3)
C13 C10 C11 C12 80.0(3)
C7 C10 C11 C12 -46.2(3)
C5 N1 C12 O1 178.4(2)
S1 N1 C12 O1 10.1(3)
C5 N1 C12 C11 1.3(3)
S1 N1 C12 C11 -166.93(16)
C10 C11 C12 O1 -101.8(3)
C10 C11 C12 N1 75.2(3)
C11 C10 C13 C14 107.5(3)
C7 C10 C13 C14 -126.0(2)
C11 C10 C13 C18 -73.1(3)
C7 C10 C13 C18 53.3(3)
C18 C13 C14 C15 0.5(4)
C10 C13 C14 C15 179.8(2)
C13 C14 C15 C16 -0.4(4)
C14 C15 C16 C17 0.1(3)
C15 C16 C17 C18 0.0(4)
C16 C17 C18 C13 0.1(4)
C14 C13 C18 C17 -0.3(4)
C10 C13 C18 C17 -179.7(2)
O3 S1 C19 C24 19.8(3)
O2 S1 C19 C24 152.6(2)
N1 S1 C19 C24 -96.2(2)
O3 S1 C19 C20 -163.1(2)
O2 S1 C19 C20 -30.2(2)
N1 S1 C19 C20 80.9(2)
C24 C19 C20 C21 1.3(4)
S1 C19 C20 C21 -175.8(2)
C19 C20 C21 C22 0.7(4)
C20 C21 C22 C23 -2.4(4)
C20 C21 C22 C25 176.6(3)
C21 C22 C23 C24 2.2(4)
C25 C22 C23 C24 -176.8(3)
C20 C19 C24 C23 -1.5(4)
S1 C19 C24 C23 175.5(2)
C22 C23 C24 C19 -0.2(4)
